data_4340344
loop_
_publ_author_name
'Zhu, Yu'
'Wang, Yan-Mei'
'Zhao, Sheng-Yun'
'Liu, Pan'
'Wei, Chao'
'Wu, Yun-Long'
'Xia, Chang-Kun'
'Xie, Ji-Min'

_publ_section_title
;
 Three N-H Functionalized Metal-Organic Frameworks with Selective CO2
 Uptake, Dye Capture, and Catalysis.
;
_journal_issue 14
_journal_name_full 'Inorganic chemistry'
_journal_page_first 7692
_journal_page_last 7699
_journal_paper_doi 10.1021/ic5009895
_journal_volume 53
_journal_year 2014
_chemical_formula_sum 'C23.8 H23.2 Cl0 N4.6 O7.1 Pb'
_chemical_formula_weight 694.46
_chemical_name_systematic
; 
 ? 
;
_space_group_IT_number 14
_symmetry_cell_setting monoclinic
_symmetry_space_group_name_Hall '-P 2ybc'
_symmetry_space_group_name_H-M 'P 1 21/c 1'
_atom_sites_solution_hydrogens geom
_atom_sites_solution_primary direct
_atom_sites_solution_secondary difmap
_audit_creation_method SHELXL-97
_cell_angle_alpha 90.00
_cell_angle_beta 128.922(19)
_cell_angle_gamma 90.00
_cell_formula_units_Z 4
_cell_length_a 20.976(4)
_cell_length_b 4.9944(10)
_cell_length_c 29.502(10)
_cell_measurement_temperature 193(2)
_cell_measurement_theta_max 28.7432
_cell_measurement_theta_min 2.6622
_cell_volume 2404.6(12)
_computing_structure_refinement 'SHELXL-97 (Sheldrick, 1997)'
_computing_structure_solution 'SHELXS-97 (Sheldrick, 1990)'
_diffrn_ambient_temperature 193(2)
_diffrn_measured_fraction_theta_full 0.961
_diffrn_measured_fraction_theta_max 0.959
_diffrn_radiation_monochromator graphite
_diffrn_radiation_source 'fine-focus sealed tube'
_diffrn_radiation_type MoK\a
_diffrn_radiation_wavelength 0.71073
_diffrn_reflns_av_R_equivalents 0.0534
_diffrn_reflns_av_sigmaI/netI 0.0578
_diffrn_reflns_limit_h_max 25
_diffrn_reflns_limit_h_min -19
_diffrn_reflns_limit_k_max 5
_diffrn_reflns_limit_k_min -6
_diffrn_reflns_limit_l_max 36
_diffrn_reflns_limit_l_min -36
_diffrn_reflns_number 10045
_diffrn_reflns_theta_full 26.00
_diffrn_reflns_theta_max 26.03
_diffrn_reflns_theta_min 3.15
_exptl_absorpt_coefficient_mu 7.071
_exptl_absorpt_correction_T_max 0.4168
_exptl_absorpt_correction_T_min 0.3053
_exptl_absorpt_correction_type multi-scan
_exptl_absorpt_process_details 'CrystalClear (Rigaku, 2007)'
_exptl_crystal_colour yellow
_exptl_crystal_density_diffrn 1.918
_exptl_crystal_density_method 'not measured'
_exptl_crystal_description prism
_exptl_crystal_F_000 1348
_exptl_crystal_size_max 0.22
_exptl_crystal_size_mid 0.20
_exptl_crystal_size_min 0.15
_platon_squeeze_details
;
;
_refine_diff_density_max 1.187
_refine_diff_density_min -1.232
_refine_diff_density_rms 0.133
_refine_ls_extinction_method none
_refine_ls_goodness_of_fit_ref 1.079
_refine_ls_hydrogen_treatment constr
_refine_ls_matrix_type full
_refine_ls_number_parameters 286
_refine_ls_number_reflns 4539
_refine_ls_number_restraints 0
_refine_ls_restrained_S_all 1.079
_refine_ls_R_factor_all 0.0423
_refine_ls_R_factor_gt 0.0336
_refine_ls_shift/su_max 0.005
_refine_ls_shift/su_mean 0.000
_refine_ls_structure_factor_coef Fsqd
_refine_ls_weighting_details 'calc w=1/[\s^2^(Fo^2^)+(0.0338P)^2^+0.0000P] where P=(Fo^2^+2Fc^2^)/3'
_refine_ls_weighting_scheme calc
_refine_ls_wR_factor_gt 0.0868
_refine_ls_wR_factor_ref 0.0890
_reflns_number_gt 3497
_reflns_number_total 4539
_reflns_threshold_expression >2sigma(I)
_cod_data_source_file ic5009895_si_003.cif
_cod_data_source_block c
_cod_depositor_comments
;
The following automatic conversions were performed:

'_symmetry_cell_setting' value 'Monoclinic' changed to 'monoclinic'
according to
/usr/data/users/saulius/crontab/automatic-downloads/rss-feeds/ACS/lib/dictionaries/cif_core.dic
dictionary named 'cif_core.dic' version 2.4.2 from 2011-04-26.

Automatic conversion script
Id: cif_fix_values 2281 2013-09-26 08:29:07Z andrius 

 Adding full bibliography for 4340343--4340345.cif.
;
_cod_original_cell_volume 2404.6(11)
_cod_original_sg_symbol_H-M P21/c
_cod_original_formula_sum 'C23.80 H23.20 Cl0 N4.60 O7.10 Pb'
_cod_database_code 4340344
_ce_cell_measurement_reflns_used 8534

loop_
_symmetry_equiv_pos_as_xyz
'x, y, z'
'-x, y+1/2, -z+1/2'
'-x, -y, -z'
'x, -y-1/2, z-1/2'

loop_
_atom_site_label
_atom_site_type_symbol
_atom_site_fract_x
_atom_site_fract_y
_atom_site_fract_z
_atom_site_U_iso_or_equiv
_atom_site_adp_type
_atom_site_occupancy
_atom_site_symmetry_multiplicity
_atom_site_calc_flag
_atom_site_refinement_flags
Pb1 Pb 0.400796(13) 1.51816(4) 1.205313(8) 0.03191(10) Uani 1 1 d .
O1 O 0.4502(2) 1.1413(8) 1.17533(15) 0.0350(10) Uani 1 1 d .
O2 O 0.3195(2) 1.2542(8) 1.12029(15) 0.0359(10) Uani 1 1 d .
O3 O 0.3088(2) -0.8361(8) 0.72113(16) 0.0390(10) Uani 1 1 d .
O4 O 0.4248(2) -0.6254(9) 0.76310(16) 0.0381(10) Uani 1 1 d .
N1 N 0.1659(3) 0.2729(9) 0.91212(19) 0.0332(12) Uani 1 1 d .
N2 N 0.1632(3) -0.1134(10) 0.84227(19) 0.0340(12) Uani 1 1 d .
N3 N 0.2965(3) 0.0063(9) 0.8804(2) 0.0327(11) Uani 1 1 d .
H3 H 0.3369 0.1110 0.9043 0.039 Uiso 1 1 calc R
N4 N 0.3051(3) 0.3552(10) 0.95921(19) 0.0348(12) Uani 1 1 d .
H4 H 0.3460 0.3156 0.9604 0.042 Uiso 1 1 calc R
C1 C -0.0404(4) 0.0148(12) 0.8311(3) 0.0460(17) Uani 1 1 d .
H1 H -0.0869 0.0462 0.8277 0.055 Uiso 1 1 calc R
C2 C -0.0402(4) -0.1947(14) 0.7992(3) 0.0457(17) Uani 1 1 d .
H2 H -0.0859 -0.3043 0.7757 0.055 Uiso 1 1 calc R
C3 C 0.0278(4) -0.2365(12) 0.8030(2) 0.0392(16) Uani 1 1 d .
H3A H 0.0278 -0.3708 0.7812 0.047 Uiso 1 1 calc R
C4 C 0.0965(3) -0.0764(11) 0.8398(2) 0.0294(13) Uani 1 1 d .
C5 C 0.0978(3) 0.1250(12) 0.8734(2) 0.0317(13) Uani 1 1 d .
C6 C 0.0266(4) 0.1704(14) 0.8665(3) 0.0473(17) Uani 1 1 d .
H6 H 0.0251 0.3103 0.8866 0.057 Uiso 1 1 calc R
C7 C 0.2312(4) 0.2258(11) 0.9166(2) 0.0311(13) Uani 1 1 d .
C8 C 0.2285(3) 0.0320(10) 0.8781(2) 0.0294(13) Uani 1 1 d .
C9 C 0.2597(4) 0.7090(12) 0.9907(2) 0.0388(16) Uani 1 1 d .
H9 H 0.2061 0.6966 0.9563 0.047 Uiso 1 1 calc R
C10 C 0.3199(3) 0.5407(10) 1.0000(2) 0.0274(13) Uani 1 1 d .
C11 C 0.3987(4) 0.5647(13) 1.0512(3) 0.0380(15) Uani 1 1 d .
H11 H 0.4394 0.4545 1.0577 0.046 Uiso 1 1 calc R
C12 C 0.4187(4) 0.7481(12) 1.0933(2) 0.0343(14) Uani 1 1 d .
H12 H 0.4724 0.7605 1.1276 0.041 Uiso 1 1 calc R
C13 C 0.3583(3) 0.9154(11) 1.0841(2) 0.0287(13) Uani 1 1 d .
C14 C 0.2792(4) 0.8916(13) 1.0320(2) 0.0410(16) Uani 1 1 d .
H14 H 0.2384 1.0034 1.0250 0.049 Uiso 1 1 calc R
C15 C 0.3781(4) 1.1133(12) 1.1290(2) 0.0289(13) Uani 1 1 d .
C16 C 0.3076(4) -0.1672(11) 0.8487(2) 0.0309(13) Uani 1 1 d .
C17 C 0.3791(4) -0.1349(12) 0.8556(2) 0.0347(14) Uani 1 1 d .
H17 H 0.4163 -0.0037 0.8810 0.042 Uiso 1 1 calc R
C18 C 0.2542(4) -0.3718(12) 0.8119(2) 0.0363(14) Uani 1 1 d .
H18 H 0.2067 -0.4010 0.8074 0.044 Uiso 1 1 calc R
C19 C 0.3965(4) -0.2898(11) 0.8263(2) 0.0329(14) Uani 1 1 d .
H19 H 0.4449 -0.2630 0.8319 0.039 Uiso 1 1 calc R
C20 C 0.3592(4) -0.6575(12) 0.7560(2) 0.0324(14) Uani 1 1 d .
C21 C 0.3417(3) -0.4873(10) 0.7881(2) 0.0284(13) Uani 1 1 d .
C22 C 0.2702(3) -0.5280(8) 0.78275(18) 0.0365(15) Uani 1 1 d .
H22 H 0.2339 -0.6641 0.7588 0.044 Uiso 1 1 calc R
O5 O 0.2526(3) 1.7753(8) 1.13453(18) 0.0877(19) Uani 1 1 d R

loop_
_atom_site_aniso_label
_atom_site_aniso_U_11
_atom_site_aniso_U_22
_atom_site_aniso_U_33
_atom_site_aniso_U_23
_atom_site_aniso_U_13
_atom_site_aniso_U_12
Pb1 0.04393(17) 0.02758(14) 0.02910(15) 0.00012(9) 0.02530(13) -0.00185(10)
O1 0.035(2) 0.037(2) 0.031(2) -0.0051(19) 0.019(2) -0.0003(19)
O2 0.032(2) 0.039(2) 0.033(2) -0.0112(18) 0.0186(19) -0.0021(19)
O3 0.045(3) 0.039(2) 0.037(2) -0.010(2) 0.028(2) -0.004(2)
O4 0.037(2) 0.047(3) 0.040(2) -0.008(2) 0.029(2) -0.001(2)
N1 0.033(3) 0.030(3) 0.035(3) -0.003(2) 0.020(2) 0.004(2)
N2 0.039(3) 0.032(3) 0.031(3) 0.000(2) 0.022(2) 0.001(2)
N3 0.031(3) 0.036(3) 0.035(3) -0.010(2) 0.023(2) -0.004(2)
N4 0.030(3) 0.046(3) 0.036(3) -0.008(2) 0.024(2) 0.001(2)
C1 0.029(3) 0.053(4) 0.052(4) -0.005(3) 0.023(3) 0.004(3)
C2 0.026(4) 0.054(4) 0.041(4) 0.004(3) 0.014(3) -0.006(3)
C3 0.038(4) 0.039(4) 0.034(3) 0.000(3) 0.019(3) 0.002(3)
C4 0.023(3) 0.031(3) 0.028(3) 0.009(3) 0.013(3) 0.006(3)
C5 0.027(3) 0.033(3) 0.033(3) 0.003(3) 0.018(3) 0.008(3)
C6 0.036(4) 0.052(4) 0.053(4) -0.008(4) 0.028(3) 0.004(3)
C7 0.033(3) 0.028(3) 0.031(3) -0.002(3) 0.020(3) 0.000(3)
C8 0.033(3) 0.029(3) 0.028(3) 0.004(2) 0.020(3) 0.006(3)
C9 0.037(4) 0.036(3) 0.028(3) -0.006(3) 0.014(3) 0.005(3)
C10 0.030(3) 0.032(3) 0.022(3) -0.007(2) 0.017(3) -0.005(3)
C11 0.029(3) 0.047(4) 0.040(3) -0.004(3) 0.023(3) 0.005(3)
C12 0.025(3) 0.038(3) 0.034(3) -0.007(3) 0.016(3) -0.008(3)
C13 0.029(3) 0.029(3) 0.030(3) 0.004(3) 0.020(3) -0.001(3)
C14 0.032(4) 0.044(4) 0.034(3) -0.006(3) 0.014(3) 0.006(3)
C15 0.035(4) 0.028(3) 0.029(3) 0.003(3) 0.023(3) -0.003(3)
C16 0.035(3) 0.034(3) 0.029(3) -0.001(3) 0.023(3) 0.001(3)
C17 0.036(4) 0.037(3) 0.029(3) -0.006(3) 0.019(3) -0.002(3)
C18 0.029(3) 0.046(4) 0.038(3) -0.010(3) 0.023(3) -0.004(3)
C19 0.036(4) 0.035(3) 0.034(3) 0.003(3) 0.024(3) 0.001(3)
C20 0.039(4) 0.035(3) 0.026(3) 0.010(3) 0.022(3) 0.009(3)
C21 0.034(3) 0.028(3) 0.024(3) 0.006(2) 0.019(3) 0.007(3)
C22 0.033(3) 0.038(3) 0.038(3) -0.011(3) 0.022(3) -0.004(3)
O5 0.087(4) 0.065(4) 0.103(4) 0.019(3) 0.055(4) 0.005(3)

loop_
_atom_type_symbol
_atom_type_description
_atom_type_scat_dispersion_real
_atom_type_scat_dispersion_imag
_atom_type_scat_source
C C 0.0033 0.0016 'International Tables Vol C Tables 4.2.6.8 and 6.1.1.4'
H H 0.0000 0.0000 'International Tables Vol C Tables 4.2.6.8 and 6.1.1.4'
Cl Cl 0.1484 0.1585 'International Tables Vol C Tables 4.2.6.8 and 6.1.1.4'
N N 0.0061 0.0033 'International Tables Vol C Tables 4.2.6.8 and 6.1.1.4'
O O 0.0106 0.0060 'International Tables Vol C Tables 4.2.6.8 and 6.1.1.4'
Pb Pb -3.3944 10.1111 'International Tables Vol C Tables 4.2.6.8 and 6.1.1.4'

loop_
_geom_angle_atom_site_label_1
_geom_angle_atom_site_label_2
_geom_angle_atom_site_label_3
_geom_angle
_geom_angle_site_symmetry_1
_geom_angle_site_symmetry_3
O2 Pb1 O3 82.22(14) . 4_566
O2 Pb1 O4 89.30(14) . 4_566
O3 Pb1 O4 53.39(14) 4_566 4_566
O2 Pb1 O1 53.15(13) . .
O3 Pb1 O1 109.52(14) 4_566 .
O4 Pb1 O1 72.49(14) 4_566 .
O2 Pb1 O5 74.68(13) . .
O3 Pb1 O5 70.37(13) 4_566 .
O4 Pb1 O5 123.17(14) 4_566 .
O1 Pb1 O5 126.36(12) . .
O2 Pb1 C20 87.10(15) . 4_566
O3 Pb1 C20 26.77(15) 4_566 4_566
O4 Pb1 C20 26.74(15) 4_566 4_566
O1 Pb1 C20 92.37(16) . 4_566
O5 Pb1 C20 97.06(16) . 4_566
C15 O1 Pb1 89.2(3) . .
C15 O2 Pb1 97.6(3) . .
C20 O3 Pb1 93.5(4) . 4_565
C20 O4 Pb1 93.3(4) . 4_565
C7 N1 C5 117.9(5) . .
C8 N2 C4 119.0(5) . .
C8 N3 C16 128.5(5) . .
C8 N3 H3 115.8 . .
C16 N3 H3 115.8 . .
C7 N4 C10 127.3(5) . .
C7 N4 H4 116.4 . .
C10 N4 H4 116.4 . .
C6 C1 C2 120.4(6) . .
C6 C1 H1 119.8 . .
C2 C1 H1 119.8 . .
C3 C2 C1 119.8(6) . .
C3 C2 H2 120.1 . .
C1 C2 H2 120.1 . .
C2 C3 C4 119.4(6) . .
C2 C3 H3A 120.3 . .
C4 C3 H3A 120.3 . .
N2 C4 C3 119.3(6) . .
N2 C4 C5 119.7(5) . .
C3 C4 C5 121.0(6) . .
N1 C5 C6 120.1(6) . .
N1 C5 C4 121.8(5) . .
C6 C5 C4 118.1(6) . .
C1 C6 C5 121.2(6) . .
C1 C6 H6 119.4 . .
C5 C6 H6 119.4 . .
N1 C7 N4 120.3(5) . .
N1 C7 C8 120.7(5) . .
N4 C7 C8 119.0(5) . .
N2 C8 N3 120.6(5) . .
N2 C8 C7 120.5(5) . .
N3 C8 C7 118.9(5) . .
C14 C9 C10 120.2(5) . .
C14 C9 H9 119.9 . .
C10 C9 H9 119.9 . .
N4 C10 C11 118.0(5) . .
N4 C10 C9 123.4(5) . .
C11 C10 C9 118.5(5) . .
C12 C11 C10 121.5(6) . .
C12 C11 H11 119.2 . .
C10 C11 H11 119.2 . .
C11 C12 C13 119.9(5) . .
C11 C12 H12 120.1 . .
C13 C12 H12 120.1 . .
C14 C13 C12 118.1(5) . .
C14 C13 C15 121.0(5) . .
C12 C13 C15 120.9(5) . .
C9 C14 C13 121.8(6) . .
C9 C14 H14 119.1 . .
C13 C14 H14 119.1 . .
O1 C15 O2 119.9(5) . .
O1 C15 C13 121.0(5) . .
O2 C15 C13 119.0(5) . .
C18 C16 C17 117.6(5) . .
C18 C16 N3 125.8(6) . .
C17 C16 N3 116.6(5) . .
C19 C17 C16 122.2(6) . .
C19 C17 H17 118.9 . .
C16 C17 H17 118.9 . .
C22 C18 C16 121.3(6) . .
C22 C18 H18 119.3 . .
C16 C18 H18 119.3 . .
C17 C19 C21 119.9(6) . .
C17 C19 H19 120.0 . .
C21 C19 H19 120.0 . .
O3 C20 O4 119.3(5) . .
O3 C20 C21 120.5(6) . .
O4 C20 C21 120.2(5) . .
O3 C20 Pb1 59.7(3) . 4_565
O4 C20 Pb1 60.0(3) . 4_565
C21 C20 Pb1 173.9(4) . 4_565
C19 C21 C22 117.9(5) . .
C19 C21 C20 120.9(6) . .
C22 C21 C20 121.1(5) . .
C18 C22 C21 120.9(4) . .
C18 C22 H22 119.5 . .
C21 C22 H22 119.5 . .

loop_
_geom_bond_atom_site_label_1
_geom_bond_atom_site_label_2
_geom_bond_distance
_geom_bond_site_symmetry_2
Pb1 O2 2.359(4) .
Pb1 O3 2.429(4) 4_566
Pb1 O4 2.435(4) 4_566
Pb1 O1 2.560(4) .
Pb1 O5 2.742(4) .
Pb1 C20 2.808(6) 4_566
O1 C15 1.256(6) .
O2 C15 1.294(7) .
O3 C20 1.267(7) .
O3 Pb1 2.429(4) 4_565
O4 C20 1.265(7) .
O4 Pb1 2.435(4) 4_565
N1 C7 1.312(7) .
N1 C5 1.357(7) .
N2 C8 1.304(7) .
N2 C4 1.368(7) .
N3 C8 1.392(7) .
N3 C16 1.396(7) .
N3 H3 0.8600 .
N4 C7 1.397(7) .
N4 C10 1.390(7) .
N4 H4 0.8600 .
C1 C6 1.351(9) .
C1 C2 1.408(9) .
C1 H1 0.9300 .
C2 C3 1.373(9) .
C2 H2 0.9300 .
C3 C4 1.389(8) .
C3 H3A 0.9300 .
C4 C5 1.401(8) .
C5 C6 1.393(8) .
C6 H6 0.9300 .
C7 C8 1.464(8) .
C9 C14 1.362(8) .
C9 C10 1.393(8) .
C9 H9 0.9300 .
C10 C11 1.376(8) .
C11 C12 1.378(8) .
C11 H11 0.9300 .
C12 C13 1.396(8) .
C12 H12 0.9300 .
C13 C14 1.388(8) .
C13 C15 1.486(8) .
C14 H14 0.9300 .
C16 C18 1.396(8) .
C16 C17 1.390(8) .
C17 C19 1.370(8) .
C17 H17 0.9300 .
C18 C22 1.351(7) .
C18 H18 0.9300 .
C19 C21 1.392(8) .
C19 H19 0.9300 .
C20 C21 1.480(8) .
C20 Pb1 2.808(6) 4_565
C21 C22 1.420(7) .
C22 H22 0.9300 .

loop_
_geom_torsion_atom_site_label_1
_geom_torsion_atom_site_label_2
_geom_torsion_atom_site_label_3
_geom_torsion_atom_site_label_4
_geom_torsion
_geom_torsion_site_symmetry_1
O2 Pb1 O1 C15 2.2(3) .
O3 Pb1 O1 C15 65.8(3) 4_566
O4 Pb1 O1 C15 105.0(3) 4_566
O5 Pb1 O1 C15 -13.7(4) .
C20 Pb1 O1 C15 86.8(3) 4_566
O3 Pb1 O2 C15 -123.8(3) 4_566
O4 Pb1 O2 C15 -70.7(3) 4_566
O1 Pb1 O2 C15 -2.2(3) .
O5 Pb1 O2 C15 164.5(3) .
C20 Pb1 O2 C15 -97.3(3) 4_566
C6 C1 C2 C3 -1.7(10) .
C1 C2 C3 C4 2.0(9) .
C8 N2 C4 C3 -178.0(5) .
C8 N2 C4 C5 3.2(8) .
C2 C3 C4 N2 -178.1(5) .
C2 C3 C4 C5 0.7(8) .
C7 N1 C5 C6 -179.0(6) .
C7 N1 C5 C4 1.3(8) .
N2 C4 C5 N1 -5.2(8) .
C3 C4 C5 N1 176.1(5) .
N2 C4 C5 C6 175.2(5) .
C3 C4 C5 C6 -3.6(8) .
C2 C1 C6 C5 -1.3(10) .
N1 C5 C6 C1 -175.8(6) .
C4 C5 C6 C1 3.9(10) .
C5 N1 C7 N4 -174.3(5) .
C5 N1 C7 C8 3.9(8) .
C10 N4 C7 N1 -0.6(9) .
C10 N4 C7 C8 -178.9(5) .
C4 N2 C8 N3 -177.8(5) .
C4 N2 C8 C7 2.0(8) .
C16 N3 C8 N2 -1.5(8) .
C16 N3 C8 C7 178.8(5) .
N1 C7 C8 N2 -5.8(8) .
N4 C7 C8 N2 172.4(5) .
N1 C7 C8 N3 173.9(5) .
N4 C7 C8 N3 -7.8(8) .
C7 N4 C10 C11 154.2(6) .
C7 N4 C10 C9 -28.0(9) .
C14 C9 C10 N4 -178.1(6) .
C14 C9 C10 C11 -0.3(9) .
N4 C10 C11 C12 178.5(6) .
C9 C10 C11 C12 0.6(9) .
C10 C11 C12 C13 -0.2(9) .
C11 C12 C13 C14 -0.6(9) .
C11 C12 C13 C15 179.5(5) .
C10 C9 C14 C13 -0.5(10) .
C12 C13 C14 C9 0.9(9) .
C15 C13 C14 C9 -179.1(6) .
Pb1 O1 C15 O2 -3.8(5) .
Pb1 O1 C15 C13 177.7(5) .
Pb1 O2 C15 O1 4.1(6) .
Pb1 O2 C15 C13 -177.3(4) .
C14 C13 C15 O1 -177.5(5) .
C12 C13 C15 O1 2.4(8) .
C14 C13 C15 O2 3.9(8) .
C12 C13 C15 O2 -176.2(5) .
C8 N3 C16 C18 -6.8(9) .
C8 N3 C16 C17 174.4(5) .
C18 C16 C17 C19 2.2(8) .
N3 C16 C17 C19 -178.9(5) .
C17 C16 C18 C22 -1.8(8) .
N3 C16 C18 C22 179.4(5) .
C16 C17 C19 C21 0.0(8) .
Pb1 O3 C20 O4 7.3(5) 4_565
Pb1 O3 C20 C21 -172.9(4) 4_565
Pb1 O4 C20 O3 -7.3(5) 4_565
Pb1 O4 C20 C21 172.9(4) 4_565
C17 C19 C21 C22 -2.5(7) .
C17 C19 C21 C20 -179.9(5) .
O3 C20 C21 C19 -179.7(5) .
O4 C20 C21 C19 0.1(8) .
Pb1 C20 C21 C19 90(4) 4_565
O3 C20 C21 C22 3.0(7) .
O4 C20 C21 C22 -177.2(5) .
Pb1 C20 C21 C22 -87(4) 4_565
C16 C18 C22 C21 -0.7(8) .
C19 C21 C22 C18 2.9(7) .
C20 C21 C22 C18 -179.8(5) .

loop_
_platon_squeeze_void_nr
_platon_squeeze_void_average_x
_platon_squeeze_void_average_y
_platon_squeeze_void_average_z
_platon_squeeze_void_volume
_platon_squeeze_void_count_electrons
_platon_squeeze_void_content
1 0.000 -0.074 0.000 217 33 ' '
2 0.500 -0.056 0.000 56 13 ' '
3 1.000 -0.076 0.500 217 33 ' '
4 0.500 -0.058 0.500 56 13 ' '
